data_1568640
loop_
_publ_author_name
'Reichl, Stephan'
'Bal&#xe1;zs, G&#xe1;bor'
'Scheer, Manfred'

_publ_section_title
;
 Novel synthetic route for (parent) phosphetanes, phospholanes,
 phosphinanes and phosphepanes.
;
_journal_issue 14
_journal_name_full 'Chemical science'
_journal_page_first 3834
_journal_page_last 3838
_journal_paper_doi 10.1039/d3sc00580a
_journal_volume 14
_journal_year 2023
_chemical_absolute_configuration ad
_chemical_formula_moiety 'C12 H17 P S'
_chemical_formula_sum 'C12 H17 P S'
_chemical_formula_weight 224.28
_space_group_crystal_system monoclinic
_space_group_IT_number 7
_space_group_name_Hall 'P -2yc'
_space_group_name_H-M_alt 'P 1 c 1'
_atom_sites_solution_hydrogens geom
_atom_sites_solution_primary dual
_audit_creation_date 2021-12-16
_audit_creation_method
;
Olex2 1.5-alpha
(compiled 2021.12.09 svn.r5202d8cf for OlexSys, GUI svn.r6439)
;
_audit_update_record
;
2022-12-23 deposited with the CCDC.	2023-03-13 downloaded from the CCDC.
;
_cell_angle_alpha 90
_cell_angle_beta 97.346(2)
_cell_angle_gamma 90
_cell_formula_units_Z 4
_cell_length_a 19.0300(5)
_cell_length_b 6.1666(2)
_cell_length_c 10.2233(2)
_cell_measurement_reflns_used 9236
_cell_measurement_temperature 122.97(11)
_cell_measurement_theta_max 72.8940
_cell_measurement_theta_min 4.6260
_cell_volume 1189.86(6)
_computing_cell_refinement 'CrysAlisPro 1.171.41.83a (Rigaku OD, 2020)'
_computing_data_collection 'CrysAlisPro 1.171.41.83a (Rigaku OD, 2020)'
_computing_data_reduction 'CrysAlisPro 1.171.41.83a (Rigaku OD, 2020)'
_computing_molecular_graphics 'Olex2 1.5-alpha (Dolomanov et al., 2009)'
_computing_publication_material 'Olex2 1.5-alpha (Dolomanov et al., 2009)'
_computing_structure_refinement 'SHELXL 2018/3 (Sheldrick, 2015)'
_computing_structure_solution 'SHELXT  (Sheldrick, 2015)'
_diffrn_ambient_environment N~2~
_diffrn_ambient_temperature 122.97(11)
_diffrn_detector 'Hybrid Pixel Array Detector'
_diffrn_detector_area_resol_mean 10.0000
_diffrn_detector_type 'HyPix-Arc 150'
_diffrn_measured_fraction_theta_full 0.994
_diffrn_measured_fraction_theta_max 0.974
_diffrn_measurement_details
;
List of Runs (angles in degrees, time in seconds):

  # Type    Start    End  Width  t~exp~   \w     \q     \k     \f   Frames
#--------------------------------------------------------------------------
  1  \w     37.00  62.00   0.50    0.50    --   34.00  78.00-121.68   50
  2  \w     37.00  62.00   0.50    0.50    --   34.00  78.00-167.60   50
  3  \w     76.00 101.00   0.50    0.50    --   70.00  73.00-176.40   50
  4  \w     80.00 105.00   0.50    0.50    --   78.00  79.00  -0.35   50
  5  \w     65.00  90.00   0.50    0.50    --   58.00  71.00 -84.55   50
  6  \w     69.00  94.00   0.50    0.50    --   62.00  71.00  36.82   50
  7  \w     65.00  90.00   0.50    0.50    --   58.00  71.00  86.01   50
  8  \w     68.00  93.00   0.50    0.50    --   62.00  72.00 109.44   50
  9  \w     76.00 101.00   0.50    0.50    --   70.00  73.00 165.95   50
 10  \w     76.00 102.00   0.50    0.50    --   70.00  73.00 148.41   52
 11  \w     69.00  94.00   0.50    0.50    --   62.00  71.00 105.29   50
 12  \w     69.00  94.00   0.50    0.50    --   62.00  71.00  70.12   50
 13  \w     57.00 118.00   0.50    0.50    --   79.50  19.00  26.19  122
 14  \w     48.00  73.00   0.50    0.50    --   79.50  18.00 -72.87   50
 15  \w     38.00  63.00   0.50    0.50    --   62.33  -0.00-122.00   50
 16  \w     98.00 123.00   0.50    0.50    --   79.50  18.00 -72.87   50
 17  \w     65.00  90.00   0.50    0.50    --   58.00  70.00-163.37   50
 18  \w     65.00  90.00   0.50    0.50    --   58.00  71.00 -89.74   50
 19  \w     51.00  76.00   0.50    0.50    --   75.20  -0.00-122.00   50
 20  \w     62.00  90.00   0.50    0.50    --   62.33   0.00  54.00   56
 21  \w     73.00 112.00   0.50    0.50    --   75.56   0.00  54.00   78
 22  \w     78.00 113.00   0.50    0.50    --   75.56   0.00 120.00   70
 23  \w     44.00  71.00   0.50    0.50    --   75.56   0.00 120.00   54
 24  \w     51.00  76.00   0.50    0.50    --   75.56  -0.00-122.00   50
 25  \w    -88.00 -62.00   0.50    0.50    --  -64.06  -0.00-122.00   52
 26  \w   -105.00 -64.00   0.50    0.50    --  -70.25  -0.00-122.00   82
 27  \w    -59.00 -34.00   0.50    0.50    --  -75.50  60.00 -86.55   50
 28  \w    -97.00 -72.00   0.50    0.50    --  -64.06   0.00  54.00   50
 29  \w   -108.00 -82.00   0.50    0.50    --  -70.25   0.00  54.00   52
 30  \w     54.00  79.00   0.50    0.50    --   54.00  83.00 176.12   50
 31  \w     54.00  79.00   0.50    0.50    --   54.00  83.00 142.15   50
 32  \w      6.00  31.00   0.50    0.50    --   14.00  94.00 164.23   50
 33  \w     34.00  59.00   0.50    0.50    --   34.00  83.00 114.74   50
 34  \w      5.00  30.00   0.50    0.50    --   14.00  96.00  83.64   50
 35  \w     46.00  71.00   0.50    0.50    --   46.00  83.00 141.19   50
 36  \w     42.00  68.00   0.50    0.50    --   42.00  83.00  69.97   52
 37  \w     46.00  71.00   0.50    0.50    --   46.00  82.00 104.36   50
 38  \w     54.00  79.00   0.50    0.50    --   54.00  82.00 -24.31   50
 39  \w     50.00  75.00   0.50    0.50    --   50.00  83.00-145.48   50
 40  \w     38.00  63.00   0.50    0.50    --   38.00  83.00-152.78   50
 41  \w     43.00  68.00   0.50    0.50    --   42.00  81.00-164.53   50
 42  \w      0.00  25.00   0.50    0.50    --   10.00  98.00 -61.29   50
 43  \w     39.00  64.00   0.50    0.50    --   38.00  81.00 -11.43   50
 44  \w     43.00  68.00   0.50    0.50    --   42.00  81.00  98.68   50
 45  \w     39.00  64.00   0.50    0.50    --   38.00  81.00 129.36   50
 46  \w     43.00  68.00   0.50    0.50    --   42.00  81.00 137.12   50
 47  \w     28.00  54.00   0.50    0.50    --   62.33 -95.00   0.00   52
 48  \w     76.00 116.00   0.50    0.50    --   79.50-139.00 -68.95   80
 49  \w     39.00  65.00   0.50    0.50    --   75.20-125.00 -90.00   52
 50  \w     44.00  69.00   0.50    0.50    --   75.20-125.00-120.00   50
 51  \w     79.00 104.00   0.50    0.50    --   75.56-125.00-150.00   50
 52  \w     36.00  86.00   0.50    0.50    --   75.56-125.00-180.00  100
 53  \w     36.00  61.00   0.50    0.50    --   75.56-125.00-150.00   50
 54  \w     38.00  63.00   0.50    0.50    --   75.56 -95.00-180.00   50
 55  \w     48.00  73.00   0.50    0.50    --   75.56 -95.00-150.00   50
 56  \w     30.00  59.00   0.50    0.50    --   62.33 -95.00-150.00   58
 57  \w     37.00  62.00   0.50    0.50    --   75.20 -95.00 -90.00   50
 58  \w     62.00 104.00   0.50    0.50    --   75.20-125.00 -30.00   84
 59  \w     28.00  58.00   0.50    0.50    --   62.33 -95.00 -60.00   60
 60  \w    -87.00 -61.00   0.50    0.50    --  -58.00 -79.00 125.00   52
 61  \w   -110.00 -79.00   0.50    0.50    --  -75.50 -76.00 156.94   62
 62  \w   -108.00 -79.00   0.50    0.50    --  -75.50 -76.00 140.15   58
 63  \w   -106.00 -78.00   0.50    0.50    --  -74.00 -75.00 113.74   56
 64  \w   -104.00 -78.00   0.50    0.50    --  -74.00 -76.00   9.69   52
 65  \w   -101.00 -75.00   0.50    0.50    --  -70.00 -75.00 136.36   52
 66  \w   -103.00 -78.00   0.50    0.50    --  -74.00 -76.00  -6.77   50
 67  \w   -103.00 -77.00   0.50    0.50    --  -70.00 -74.00 -71.46   52
 68  \w   -104.00 -79.00   0.50    0.50    --  -75.50 -79.00-118.70   50
 69  \w   -103.00 -76.00   0.50    0.50    --  -70.00 -74.00-124.72   54
 70  \w   -107.00 -78.00   0.50    0.50    --  -74.00 -77.00-153.20   58
 71  \w   -122.00 -97.00   0.50    0.50    --  -75.50 -40.00-167.95   50
 72  \w   -103.00 -77.00   0.50    0.50    --  -70.00 -74.00-151.37   52
 73  \w   -100.00 -75.00   0.50    0.50    --  -70.00 -73.00-120.74   50
 74  \w   -117.00 -92.00   0.50    0.50    --  -75.50 -59.00  32.66   50
 75  \w    -95.00 -69.00   0.50    0.50    --  -62.00 -70.00  63.53   52
 76  \w   -111.00 -79.00   0.50    0.50    --  -75.50 -89.00 131.14   64
 77  \w   -110.00 -67.00   0.50    0.50    --  -75.50-140.00 -25.67   86
 78  \w   -102.00 -77.00   0.50    0.50    --  -75.50 -89.00  68.55   50
 79  \w    -61.00 -36.00   0.50    0.50    --  -75.50 121.00  66.56   50
 80  \w    -55.00 -17.00   0.50    0.50    --  -42.00 134.00 178.68   76
 81  \w    -19.00   6.00   0.50    0.50    --   -6.00 102.00 123.96   50
 82  \w    -94.00 -68.00   0.50    0.50    --  -70.25 125.00 -60.00   52
 83  \w    -54.00 -28.00   0.50    0.50    --  -70.25 125.00 -60.00   52
 84  \w    -72.00 -47.00   0.50    0.50    --  -75.50 130.00-151.45   50
;
_diffrn_measurement_device 'four-circle diffractometer'
_diffrn_measurement_device_type 'XtaLAB Synergy R, DW system, HyPix-Arc 150'
_diffrn_measurement_method '\w scans'
_diffrn_orient_matrix_type 'CrysAlisPro convention (1999,Acta A55,543-557)'
_diffrn_orient_matrix_UB_11 -0.0800815000
_diffrn_orient_matrix_UB_12 0.0008947000
_diffrn_orient_matrix_UB_13 -0.0479171000
_diffrn_orient_matrix_UB_21 0.0158007000
_diffrn_orient_matrix_UB_22 -0.0000539000
_diffrn_orient_matrix_UB_23 -0.1441891000
_diffrn_orient_matrix_UB_31 -0.0003580000
_diffrn_orient_matrix_UB_32 -0.2496965000
_diffrn_orient_matrix_UB_33 -0.0001120000
_diffrn_radiation_monochromator mirror
_diffrn_radiation_probe x-ray
_diffrn_radiation_type 'Cu K\a'
_diffrn_radiation_wavelength 1.54184
_diffrn_reflns_av_unetI/netI 0.0230
_diffrn_reflns_Laue_measured_fraction_full 0.994
_diffrn_reflns_Laue_measured_fraction_max 0.974
_diffrn_reflns_limit_h_max 23
_diffrn_reflns_limit_h_min -23
_diffrn_reflns_limit_k_max 7
_diffrn_reflns_limit_k_min -7
_diffrn_reflns_limit_l_max 12
_diffrn_reflns_limit_l_min -12
_diffrn_reflns_number 6716
_diffrn_reflns_point_group_measured_fraction_full 0.941
_diffrn_reflns_point_group_measured_fraction_max 0.900
_diffrn_reflns_theta_full 67.684
_diffrn_reflns_theta_max 74.906
_diffrn_reflns_theta_min 2.341
_diffrn_source 'Rotating-anode X-ray tube'
_diffrn_source_type 'Rigaku (Cu) X-ray Source'
_exptl_absorpt_coefficient_mu 3.342
_exptl_absorpt_correction_T_max 1.00000
_exptl_absorpt_correction_T_min 0.80429
_exptl_absorpt_correction_type multi-scan
_exptl_absorpt_process_details
;
CrysAlisPro 1.171.41.83a (Rigaku Oxford Diffraction, 2020)
Empirical absorption correction using spherical harmonics,
implemented in SCALE3 ABSPACK scaling algorithm.
;
_exptl_crystal_colour colourless
_exptl_crystal_colour_primary colourless
_exptl_crystal_density_diffrn 1.252
_exptl_crystal_description needle
_exptl_crystal_F_000 480
_exptl_crystal_size_max 0.206
_exptl_crystal_size_mid 0.047
_exptl_crystal_size_min 0.027
_refine_diff_density_max 1.014
_refine_diff_density_min -0.408
_refine_diff_density_rms 0.084
_refine_ls_abs_structure_details
;
 Classical Flack method preferred over Parsons because s.u. lower.
;
_refine_ls_abs_structure_Flack -0.01(3)
_refine_ls_extinction_method none
_refine_ls_goodness_of_fit_ref 1.057
_refine_ls_hydrogen_treatment constr
_refine_ls_matrix_type full
_refine_ls_number_parameters 254
_refine_ls_number_reflns 6716
_refine_ls_number_restraints 2
_refine_ls_restrained_S_all 1.056
_refine_ls_R_factor_all 0.0654
_refine_ls_R_factor_gt 0.0599
_refine_ls_shift/su_max 0.000
_refine_ls_shift/su_mean 0.000
_refine_ls_structure_factor_coef Fsqd
_refine_ls_weighting_details 'w=1/[\s^2^(Fo^2^)+(0.1185P)^2^+0.3336P] where P=(Fo^2^+2Fc^2^)/3'
_refine_ls_weighting_scheme calc
_refine_ls_wR_factor_gt 0.1648
_refine_ls_wR_factor_ref 0.1704
_reflns_Friedel_coverage 0.847
_reflns_Friedel_fraction_full 0.888
_reflns_Friedel_fraction_max 0.827
_reflns_number_gt 6045
_reflns_number_total 6716
_reflns_threshold_expression 'I > 2\s(I)'
_twin_special_details
;
Component 2 rotated by 179.9243\% 
around [-0.23 0.00 0.97] (reciprocal) or [-0.00 -0.00 1.00] (direct)
;
_cod_data_source_file d3sc00580a2.cif
_cod_data_source_block twin_nochmal_twin1_hklf4
_cod_depositor_comments 'Adding full bibliography for 1568634--1568643.cif.'
_cod_database_code 1568640
_shelx_shelxl_version_number 2018/3
_chemical_oxdiff_formula C12H17PS
_shelx_space_group_comment
;
The symmetry employed for this shelxl refinement is uniquely defined
by the following loop, which should always be used as a source of
symmetry information in preference to the above space-group names.
They are only intended as comments.
;
_shelx_estimated_absorpt_t_max 0.915
_shelx_estimated_absorpt_t_min 0.546
_olex2_refinement_description
;
1. Twinned data refinement
 Scales: 0.556(3)
 0.444(3)
2. Fixed Uiso
 At 1.2 times of:
  All C(H) groups, All C(H,H) groups
3.a Secondary CH2 refined with riding coordinates:
 C18(H18A,H18B), C1(H1A,H1B), C16(H16A,H16B), C14(H14A,H14B), C15(H15A,H15B),
 C4(H4A,H4B), C2(H2A,H2B), C17(H17A,H17B), C3(H3A,H3B), C5(H5A,H5B), C6(H6A,
 H6B), C13(H13A,H13B)
3.b Aromatic/amide H refined with riding coordinates:
 C10(H10), C22(H22), C11(H11), C9(H9), C21(H21), C24(H24), C23(H23), C20(H20),
 C12(H12), C8(H8)
;
_olex2_submission_special_instructions 'No special instructions were received'
_oxdiff_exptl_absorpt_empirical_details
;
Empirical correction (ABSPACK) includes:
- Absorption correction using spherical harmonics
- Frame scaling
;
_oxdiff_exptl_absorpt_empirical_full_max 1.480
_oxdiff_exptl_absorpt_empirical_full_min 0.718
_oxdiff_twin_integration_method simultaneous
_oxdiff_twin_items 2

loop_
_space_group_symop_operation_xyz
'x, y, z'
'x, -y, z+1/2'

loop_
_atom_site_label
_atom_site_type_symbol
_atom_site_fract_x
_atom_site_fract_y
_atom_site_fract_z
_atom_site_U_iso_or_equiv
_atom_site_adp_type
_atom_site_occupancy
_atom_site_site_symmetry_order
_atom_site_calc_flag
_atom_site_refinement_flags_posn
_atom_site_refinement_flags_adp
_atom_site_refinement_flags_occupancy
_atom_site_disorder_assembly
_atom_site_disorder_group
P1 P 0.79168(9) 0.1418(3) 0.34166(16) 0.0239(5) Uani 1 1 d . . . . .
S1 S 0.79774(10) -0.1758(3) 0.35155(18) 0.0317(6) Uani 1 1 d . . . . .
P2 P 1.21096(9) -0.3495(3) 0.43595(16) 0.0238(5) Uani 1 1 d . . . . .
C18 C 1.2985(4) -0.2389(11) 0.4197(8) 0.0297(15) Uani 1 1 d . . . . .
H18A H 1.317588 -0.313229 0.345944 0.036 Uiso 1 1 calc R U . . .
H18B H 1.293625 -0.083038 0.397102 0.036 Uiso 1 1 calc R U . . .
C1 C 0.8223(4) 0.2716(10) 0.4979(7) 0.0285(15) Uani 1 1 d . . . . .
H1A H 0.810049 0.427683 0.492763 0.034 Uiso 1 1 calc R U . . .
H1B H 0.798337 0.205609 0.568584 0.034 Uiso 1 1 calc R U . . .
C10 C 0.5592(4) 0.1207(13) 0.5705(8) 0.0389(18) Uani 1 1 d . . . . .
H10 H 0.527673 0.093996 0.633592 0.047 Uiso 1 1 calc R U . . .
C16 C 1.1015(4) -0.2522(10) 0.5743(8) 0.0305(15) Uani 1 1 d . . . . .
H16A H 1.091216 -0.409175 0.579128 0.037 Uiso 1 1 calc R U . . .
H16B H 1.086157 -0.182207 0.653047 0.037 Uiso 1 1 calc R U . . .
C22 C 1.4446(4) -0.3075(13) 0.7741(9) 0.0399(18) Uani 1 1 d . . . . .
H22 H 1.476532 -0.323122 0.852906 0.048 Uiso 1 1 calc R U . . .
C19 C 1.3505(4) -0.2635(11) 0.5430(7) 0.0295(15) Uani 1 1 d . . . . .
C14 C 1.0759(4) -0.2623(11) 0.3234(8) 0.0334(16) Uani 1 1 d . . . . .
H14A H 1.064634 -0.418960 0.324463 0.040 Uiso 1 1 calc R U . . .
H14B H 1.045418 -0.195794 0.248322 0.040 Uiso 1 1 calc R U . . .
C15 C 1.0591(4) -0.1590(12) 0.4520(8) 0.0341(17) Uani 1 1 d . . . . .
H15A H 1.068433 -0.001254 0.448750 0.041 Uiso 1 1 calc R U . . .
H15B H 1.008048 -0.178543 0.458558 0.041 Uiso 1 1 calc R U . . .
C4 C 0.9266(4) 0.2387(12) 0.2901(8) 0.0329(16) Uani 1 1 d . . . . .
H4A H 0.956519 0.307174 0.229331 0.039 Uiso 1 1 calc R U . . .
H4B H 0.938709 0.082569 0.296318 0.039 Uiso 1 1 calc R U . . .
C2 C 0.9017(4) 0.2458(11) 0.5306(8) 0.0308(15) Uani 1 1 d . . . . .
H2A H 0.913112 0.089514 0.540378 0.037 Uiso 1 1 calc R U . . .
H2B H 0.917186 0.316822 0.616273 0.037 Uiso 1 1 calc R U . . .
C11 C 0.5914(4) 0.3209(13) 0.5654(9) 0.0396(18) Uani 1 1 d . . . . .
H11 H 0.581557 0.431992 0.624857 0.047 Uiso 1 1 calc R U . . .
C17 C 1.1812(4) -0.2212(10) 0.5774(7) 0.0258(14) Uani 1 1 d . . . . .
H17A H 1.206189 -0.285246 0.659236 0.031 Uiso 1 1 calc R U . . .
H17B H 1.192401 -0.064407 0.577146 0.031 Uiso 1 1 calc R U . . .
C9 C 0.5732(6) -0.0404(15) 0.4837(11) 0.040(2) Uani 1 1 d . . . . .
H9 H 0.551141 -0.178214 0.487001 0.048 Uiso 1 1 calc R U . . .
C7 C 0.6526(4) 0.2007(12) 0.3840(8) 0.0313(15) Uani 1 1 d . . . . .
C21 C 1.4101(4) -0.1133(13) 0.7447(9) 0.0406(18) Uani 1 1 d . . . . .
H21 H 1.418674 0.006047 0.803338 0.049 Uiso 1 1 calc R U . . .
C3 C 0.9430(4) 0.3420(12) 0.4266(8) 0.0342(17) Uani 1 1 d . . . . .
H3A H 0.994317 0.325758 0.456704 0.041 Uiso 1 1 calc R U . . .
H3B H 0.932631 0.499079 0.418985 0.041 Uiso 1 1 calc R U . . .
C5 C 0.8491(4) 0.2632(11) 0.2338(8) 0.0294(15) Uani 1 1 d . . . . .
H5A H 0.840864 0.192909 0.146152 0.035 Uiso 1 1 calc R U . . .
H5B H 0.837503 0.419113 0.222181 0.035 Uiso 1 1 calc R U . . .
C24 C 1.3847(5) -0.4593(14) 0.5707(11) 0.0349(19) Uani 1 1 d . . . . .
H24 H 1.376128 -0.577958 0.511510 0.042 Uiso 1 1 calc R U . . .
C6 C 0.7032(4) 0.2435(11) 0.2863(7) 0.0297(15) Uani 1 1 d . . . . .
H6A H 0.705706 0.401642 0.270966 0.036 Uiso 1 1 calc R U . . .
H6B H 0.685125 0.173860 0.201389 0.036 Uiso 1 1 calc R U . . .
C23 C 1.4318(6) -0.4811(12) 0.6860(12) 0.038(2) Uani 1 1 d . . . . .
H23 H 1.455538 -0.615213 0.705044 0.046 Uiso 1 1 calc R U . . .
C13 C 1.1525(4) -0.2345(11) 0.3031(7) 0.0297(15) Uani 1 1 d . . . . .
H13A H 1.163042 -0.078132 0.295762 0.036 Uiso 1 1 calc R U . . .
H13B H 1.160636 -0.305264 0.219386 0.036 Uiso 1 1 calc R U . . .
C20 C 1.3628(4) -0.0908(13) 0.6301(8) 0.0337(16) Uani 1 1 d . . . . .
H20 H 1.338890 0.043009 0.611381 0.040 Uiso 1 1 calc R U . . .
C12 C 0.6378(4) 0.3612(12) 0.4743(8) 0.0345(16) Uani 1 1 d . . . . .
H12 H 0.660018 0.499072 0.472871 0.041 Uiso 1 1 calc R U . . .
C8 C 0.6189(6) -0.0018(9) 0.3924(11) 0.030(2) Uani 1 1 d . . . . .
H8 H 0.628102 -0.114452 0.333459 0.036 Uiso 1 1 calc R U . . .
S2 S 1.20794(10) -0.6673(3) 0.44489(17) 0.0305(5) Uani 1 1 d . . . A 2

loop_
_atom_site_aniso_label
_atom_site_aniso_U_11
_atom_site_aniso_U_22
_atom_site_aniso_U_33
_atom_site_aniso_U_23
_atom_site_aniso_U_13
_atom_site_aniso_U_12
P1 0.0395(12) 0.0161(9) 0.0163(11) 0.0000(7) 0.0048(8) 0.0009(8)
S1 0.0570(14) 0.0155(9) 0.0230(11) -0.0005(8) 0.0069(9) -0.0015(10)
P2 0.0313(10) 0.0172(9) 0.0233(13) 0.0007(7) 0.0053(7) -0.0018(8)
C18 0.037(4) 0.021(4) 0.032(4) 0.001(3) 0.009(3) -0.004(2)
C1 0.053(4) 0.011(3) 0.022(4) 0.000(2) 0.007(3) 0.003(3)
C10 0.045(4) 0.049(5) 0.023(4) 0.006(3) 0.005(3) 0.000(3)
C16 0.047(4) 0.020(4) 0.025(4) -0.001(3) 0.010(3) -0.003(3)
C22 0.038(4) 0.045(5) 0.036(5) -0.002(4) 0.005(3) 0.001(3)
C19 0.036(4) 0.025(4) 0.028(4) -0.001(3) 0.010(3) -0.004(3)
C14 0.050(4) 0.023(4) 0.025(4) 0.005(3) -0.004(3) -0.002(3)
C15 0.041(4) 0.027(4) 0.035(5) 0.004(3) 0.008(3) 0.003(3)
C4 0.042(4) 0.027(4) 0.030(4) 0.007(3) 0.009(3) 0.004(3)
C2 0.047(4) 0.021(4) 0.025(4) 0.001(3) 0.006(3) 0.001(3)
C11 0.043(4) 0.043(5) 0.034(5) -0.002(3) 0.009(3) 0.004(3)
C17 0.039(4) 0.018(3) 0.021(4) -0.005(3) 0.007(3) 0.000(3)
C9 0.043(5) 0.034(4) 0.042(5) 0.010(4) 0.004(4) -0.007(4)
C7 0.037(4) 0.030(4) 0.027(4) 0.004(3) 0.002(3) 0.004(3)
C21 0.044(4) 0.036(4) 0.042(5) -0.010(4) 0.006(3) 0.000(3)
C3 0.045(4) 0.023(4) 0.035(5) 0.000(3) 0.010(3) 0.001(3)
C5 0.045(4) 0.019(4) 0.026(4) -0.001(3) 0.012(3) 0.003(3)
C24 0.042(5) 0.025(3) 0.039(5) 0.002(4) 0.010(4) 0.007(4)
C6 0.043(4) 0.024(4) 0.021(4) 0.002(3) 0.002(3) 0.001(3)
C23 0.033(5) 0.037(5) 0.043(7) 0.003(3) 0.003(4) 0.004(3)
C13 0.055(4) 0.019(4) 0.015(4) -0.001(2) 0.006(3) -0.002(3)
C20 0.039(4) 0.027(4) 0.035(4) -0.002(3) 0.006(3) -0.004(3)
C12 0.036(4) 0.030(4) 0.037(5) -0.003(3) 0.003(3) 0.002(3)
C8 0.037(5) 0.017(5) 0.035(5) 0.002(2) 0.002(4) -0.001(2)
S2 0.0437(11) 0.0168(9) 0.0317(14) -0.0001(8) 0.0076(8) -0.0009(9)

loop_
_atom_type_symbol
_atom_type_description
_atom_type_scat_dispersion_real
_atom_type_scat_dispersion_imag
_atom_type_scat_source
C C 0.0181 0.0091 'International Tables Vol C Tables 4.2.6.8 and 6.1.1.4'
H H 0.0000 0.0000 'International Tables Vol C Tables 4.2.6.8 and 6.1.1.4'
P P 0.2955 0.4335 'International Tables Vol C Tables 4.2.6.8 and 6.1.1.4'
S S 0.3331 0.5567 'International Tables Vol C Tables 4.2.6.8 and 6.1.1.4'

loop_
_exptl_crystal_face_index_h
_exptl_crystal_face_index_k
_exptl_crystal_face_index_l
_exptl_crystal_face_perp_dist
0 4 0 0.1025
0 -4 0 0.0989
-6 0 6 0.0162
6 0 -6 0.0126
12 0 -2 0.0180
-12 0 2 0.0045
12 0 1 0.0181
-9 0 -4 0.0027

loop_
_geom_angle_atom_site_label_1
_geom_angle_atom_site_label_2
_geom_angle_atom_site_label_3
_geom_angle
_geom_angle_site_symmetry_1
_geom_angle_site_symmetry_3
_geom_angle_publ_flag
C1 P1 S1 112.6(2) . . ?
C1 P1 C6 107.6(3) . . ?
C5 P1 S1 114.1(2) . . ?
C5 P1 C1 101.7(4) . . ?
C5 P1 C6 106.0(3) . . ?
C6 P1 S1 113.9(2) . . ?
C18 P2 S2 114.2(2) . . ?
C17 P2 C18 107.0(3) . . ?
C17 P2 S2 112.8(2) . . ?
C13 P2 C18 105.6(4) . . ?
C13 P2 C17 101.9(4) . . ?
C13 P2 S2 114.3(2) . . ?
P2 C18 H18A 108.9 . . ?
P2 C18 H18B 108.9 . . ?
H18A C18 H18B 107.7 . . ?
C19 C18 P2 113.3(5) . . ?
C19 C18 H18A 108.9 . . ?
C19 C18 H18B 108.9 . . ?
P1 C1 H1A 109.6 . . ?
P1 C1 H1B 109.6 . . ?
H1A C1 H1B 108.1 . . ?
C2 C1 P1 110.3(5) . . ?
C2 C1 H1A 109.6 . . ?
C2 C1 H1B 109.6 . . ?
C11 C10 H10 120.1 . . ?
C9 C10 H10 120.1 . . ?
C9 C10 C11 119.8(8) . . ?
H16A C16 H16B 107.8 . . ?
C15 C16 H16A 108.9 . . ?
C15 C16 H16B 108.9 . . ?
C15 C16 C17 113.2(6) . . ?
C17 C16 H16A 108.9 . . ?
C17 C16 H16B 108.9 . . ?
C21 C22 H22 120.5 . . ?
C21 C22 C23 119.0(8) . . ?
C23 C22 H22 120.5 . . ?
C24 C19 C18 120.0(7) . . ?
C24 C19 C20 120.1(8) . . ?
C20 C19 C18 119.9(6) . . ?
H14A C14 H14B 107.8 . . ?
C15 C14 H14A 109.1 . . ?
C15 C14 H14B 109.1 . . ?
C13 C14 H14A 109.1 . . ?
C13 C14 H14B 109.1 . . ?
C13 C14 C15 112.5(6) . . ?
C16 C15 C14 113.8(6) . . ?
C16 C15 H15A 108.8 . . ?
C16 C15 H15B 108.8 . . ?
C14 C15 H15A 108.8 . . ?
C14 C15 H15B 108.8 . . ?
H15A C15 H15B 107.7 . . ?
H4A C4 H4B 107.9 . . ?
C3 C4 H4A 109.1 . . ?
C3 C4 H4B 109.1 . . ?
C5 C4 H4A 109.1 . . ?
C5 C4 H4B 109.1 . . ?
C5 C4 C3 112.3(6) . . ?
C1 C2 H2A 108.9 . . ?
C1 C2 H2B 108.9 . . ?
C1 C2 C3 113.3(6) . . ?
H2A C2 H2B 107.7 . . ?
C3 C2 H2A 108.9 . . ?
C3 C2 H2B 108.9 . . ?
C10 C11 H11 119.7 . . ?
C10 C11 C12 120.6(8) . . ?
C12 C11 H11 119.7 . . ?
P2 C17 H17A 109.7 . . ?
P2 C17 H17B 109.7 . . ?
C16 C17 P2 110.0(5) . . ?
C16 C17 H17A 109.7 . . ?
C16 C17 H17B 109.7 . . ?
H17A C17 H17B 108.2 . . ?
C10 C9 H9 119.9 . . ?
C8 C9 C10 120.1(8) . . ?
C8 C9 H9 119.9 . . ?
C12 C7 C6 120.9(7) . . ?
C12 C7 C8 116.9(8) . . ?
C8 C7 C6 122.2(7) . . ?
C22 C21 H21 119.7 . . ?
C22 C21 C20 120.6(8) . . ?
C20 C21 H21 119.7 . . ?
C4 C3 H3A 108.7 . . ?
C4 C3 H3B 108.7 . . ?
C2 C3 C4 114.3(6) . . ?
C2 C3 H3A 108.7 . . ?
C2 C3 H3B 108.7 . . ?
H3A C3 H3B 107.6 . . ?
P1 C5 H5A 109.4 . . ?
P1 C5 H5B 109.4 . . ?
C4 C5 P1 111.1(5) . . ?
C4 C5 H5A 109.4 . . ?
C4 C5 H5B 109.4 . . ?
H5A C5 H5B 108.0 . . ?
C19 C24 H24 120.3 . . ?
C19 C24 C23 119.5(8) . . ?
C23 C24 H24 120.3 . . ?
P1 C6 H6A 109.1 . . ?
P1 C6 H6B 109.1 . . ?
C7 C6 P1 112.4(5) . . ?
C7 C6 H6A 109.1 . . ?
C7 C6 H6B 109.1 . . ?
H6A C6 H6B 107.9 . . ?
C22 C23 H23 119.7 . . ?
C24 C23 C22 120.7(8) . . ?
C24 C23 H23 119.7 . . ?
P2 C13 H13A 109.3 . . ?
P2 C13 H13B 109.3 . . ?
C14 C13 P2 111.6(5) . . ?
C14 C13 H13A 109.3 . . ?
C14 C13 H13B 109.3 . . ?
H13A C13 H13B 108.0 . . ?
C19 C20 H20 119.9 . . ?
C21 C20 C19 120.1(7) . . ?
C21 C20 H20 119.9 . . ?
C11 C12 C7 120.9(7) . . ?
C11 C12 H12 119.6 . . ?
C7 C12 H12 119.6 . . ?
C9 C8 C7 121.7(8) . . ?
C9 C8 H8 119.1 . . ?
C7 C8 H8 119.1 . . ?

loop_
_geom_bond_atom_site_label_1
_geom_bond_atom_site_label_2
_geom_bond_distance
_geom_bond_site_symmetry_2
_geom_bond_publ_flag
P1 S1 1.964(3) . ?
P1 C1 1.815(7) . ?
P1 C5 1.810(8) . ?
P1 C6 1.818(8) . ?
P2 C18 1.827(8) . ?
P2 C17 1.802(7) . ?
P2 C13 1.789(8) . ?
P2 S2 1.963(3) . ?
C18 H18A 0.9900 . ?
C18 H18B 0.9900 . ?
C18 C19 1.508(11) . ?
C1 H1A 0.9900 . ?
C1 H1B 0.9900 . ?
C1 C2 1.514(10) . ?
C10 H10 0.9500 . ?
C10 C11 1.382(11) . ?
C10 C9 1.380(13) . ?
C16 H16A 0.9900 . ?
C16 H16B 0.9900 . ?
C16 C15 1.513(11) . ?
C16 C17 1.525(10) . ?
C22 H22 0.9500 . ?
C22 C21 1.381(11) . ?
C22 C23 1.400(13) . ?
C19 C24 1.384(11) . ?
C19 C20 1.389(10) . ?
C14 H14A 0.9900 . ?
C14 H14B 0.9900 . ?
C14 C15 1.531(11) . ?
C14 C13 1.507(10) . ?
C15 H15A 0.9900 . ?
C15 H15B 0.9900 . ?
C4 H4A 0.9900 . ?
C4 H4B 0.9900 . ?
C4 C3 1.529(10) . ?
C4 C5 1.521(10) . ?
C2 H2A 0.9900 . ?
C2 H2B 0.9900 . ?
C2 C3 1.521(10) . ?
C11 H11 0.9500 . ?
C11 C12 1.386(11) . ?
C17 H17A 0.9900 . ?
C17 H17B 0.9900 . ?
C9 H9 0.9500 . ?
C9 C8 1.377(15) . ?
C7 C6 1.497(10) . ?
C7 C12 1.406(11) . ?
C7 C8 1.411(10) . ?
C21 H21 0.9500 . ?
C21 C20 1.389(11) . ?
C3 H3A 0.9900 . ?
C3 H3B 0.9900 . ?
C5 H5A 0.9900 . ?
C5 H5B 0.9900 . ?
C24 H24 0.9500 . ?
C24 C23 1.394(15) . ?
C6 H6A 0.9900 . ?
C6 H6B 0.9900 . ?
C23 H23 0.9500 . ?
C13 H13A 0.9900 . ?
C13 H13B 0.9900 . ?
C20 H20 0.9500 . ?
C12 H12 0.9500 . ?
C8 H8 0.9500 . ?

loop_
_geom_torsion_atom_site_label_1
_geom_torsion_atom_site_label_2
_geom_torsion_atom_site_label_3
_geom_torsion_atom_site_label_4
_geom_torsion
_geom_torsion_site_symmetry_1
_geom_torsion_site_symmetry_2
_geom_torsion_site_symmetry_3
_geom_torsion_site_symmetry_4
_geom_torsion_publ_flag
P1 C1 C2 C3 59.0(7) . . . . ?
S1 P1 C1 C2 69.7(5) . . . . ?
S1 P1 C5 C4 -68.4(5) . . . . ?
S1 P1 C6 C7 67.3(5) . . . . ?
P2 C18 C19 C24 80.5(8) . . . . ?
P2 C18 C19 C20 -98.0(7) . . . . ?
C18 P2 C17 C16 163.3(5) . . . . ?
C18 P2 C13 C14 -164.9(5) . . . . ?
C18 C19 C24 C23 -179.0(8) . . . . ?
C18 C19 C20 C21 179.2(7) . . . . ?
C1 P1 C5 C4 53.1(5) . . . . ?
C1 P1 C6 C7 -58.3(6) . . . . ?
C1 C2 C3 C4 -61.3(8) . . . . ?
C10 C11 C12 C7 0.9(12) . . . . ?
C10 C9 C8 C7 -0.2(15) . . . . ?
C22 C21 C20 C19 -0.8(12) . . . . ?
C19 C24 C23 C22 0.3(15) . . . . ?
C15 C16 C17 P2 -59.2(7) . . . . ?
C15 C14 C13 P2 58.4(7) . . . . ?
C11 C10 C9 C8 0.0(14) . . . . ?
C17 P2 C18 C19 55.1(6) . . . . ?
C17 P2 C13 C14 -53.2(5) . . . . ?
C17 C16 C15 C14 61.2(8) . . . . ?
C9 C10 C11 C12 -0.4(12) . . . . ?
C21 C22 C23 C24 -0.4(15) . . . . ?
C3 C4 C5 P1 -58.5(7) . . . . ?
C5 P1 C1 C2 -52.8(5) . . . . ?
C5 P1 C6 C7 -166.5(5) . . . . ?
C5 C4 C3 C2 60.5(8) . . . . ?
C24 C19 C20 C21 0.7(11) . . . . ?
C6 P1 C1 C2 -163.9(4) . . . . ?
C6 P1 C5 C4 165.4(5) . . . . ?
C6 C7 C12 C11 -179.5(7) . . . . ?
C6 C7 C8 C9 179.1(8) . . . . ?
C23 C22 C21 C20 0.6(13) . . . . ?
C13 P2 C18 C19 163.2(5) . . . . ?
C13 P2 C17 C16 52.7(5) . . . . ?
C13 C14 C15 C16 -60.2(8) . . . . ?
C20 C19 C24 C23 -0.5(13) . . . . ?
C12 C7 C6 P1 97.0(7) . . . . ?
C12 C7 C8 C9 0.7(14) . . . . ?
C8 C7 C6 P1 -81.4(9) . . . . ?
C8 C7 C12 C11 -1.0(11) . . . . ?
S2 P2 C18 C19 -70.4(5) . . . . ?
S2 P2 C17 C16 -70.3(5) . . . . ?
S2 P2 C13 C14 68.8(5) . . . . ?

loop_
_twin_individual_id
_twin_individual_mass_fraction_refined
_oxdiff_twin_reflns_isolated
_oxdiff_twin_reflns_overlapped
_twin_individual_twin_lattice_type
_twin_individual_twin_matrix_11
_twin_individual_twin_matrix_12
_twin_individual_twin_matrix_13
_twin_individual_twin_matrix_21
_twin_individual_twin_matrix_22
_twin_individual_twin_matrix_23
_twin_individual_twin_matrix_31
_twin_individual_twin_matrix_32
_twin_individual_twin_matrix_33
1 0.556(3) 8131 12828 ref 1.0000 0.0000 0.0000 0.0000 1.0000 0.0000 0.0000 0.0000 1.0000
2 0.444(3) 7988 12828 nmt -1.0000 -0.0020 -0.4743 0.0004 -0.9999 0.0002 -0.0009 -0.0004 0.9998

loop_
_exptl_oxdiff_crystal_face_indexfrac_h
_exptl_oxdiff_crystal_face_indexfrac_k
_exptl_oxdiff_crystal_face_indexfrac_l
_exptl_oxdiff_crystal_face_x
_exptl_oxdiff_crystal_face_y
_exptl_oxdiff_crystal_face_z
0.1488 4.0045 -0.0385 -0.0065 0.0077 -0.9999
-0.1488 -4.0045 0.0385 0.0065 -0.0077 0.9999
-5.9656 0.2629 6.1494 0.1833 -0.9810 -0.0642
5.9831 -0.0409 -6.1611 -0.1840 0.9829 0.0087
12.0235 0.1515 -2.2911 -0.8529 0.5203 -0.0419
-12.0308 0.0485 2.2948 0.8535 -0.5210 -0.0081
11.7624 0.3496 1.1242 -0.9955 0.0237 -0.0916
-9.3222 -0.0246 -3.6866 0.9232 0.3843 0.0099
